data_8103368
loop_
_publ_author_name
'Yu Feng'
'Guo-Fu Wu'
'Tian-Tian Ren'
'Cai-Li Huang'
'Meng-Jie Huang'

_publ_section_title
;
 Crystal structure of
 diaqua(m3-pyridine-3,4-dicarboxylato-O,O'':O':N)cobalt(II),
 Co(C7H3NO4)(H2O)2
;
_journal_issue 2
_journal_name_full 'Zeitschrift f\"ur Kristallographie - New Crystal Structures'
_journal_page_first 209
_journal_volume 227
_journal_year 2012
_chemical_formula_sum 'C7 H7 Co N O6'
_chemical_formula_weight 260.07
_space_group_IT_number 14
_symmetry_cell_setting monoclinic
_symmetry_space_group_name_Hall '-P 2ybc'
_symmetry_space_group_name_H-M 'P 1 21/c 1'
_atom_sites_solution_hydrogens geom
_atom_sites_solution_primary direct
_atom_sites_solution_secondary difmap
_audit_creation_method SHELXL-97
_cell_angle_alpha 90.00
_cell_angle_beta 102.617(9)
_cell_angle_gamma 90.00
_cell_formula_units_Z 4
_cell_length_a 11.043(9)
_cell_length_b 10.259(8)
_cell_length_c 7.684(6)
_cell_measurement_reflns_used 2190
_cell_measurement_temperature 296(2)
_cell_measurement_theta_max 27.87
_cell_measurement_theta_min 2.74
_cell_volume 849.5(12)
_computing_cell_refinement 'Bruker SMART'
_computing_data_collection 'Bruker SMART'
_computing_data_reduction 'Bruker SAINT'
_computing_molecular_graphics 'Bruker SHELXTL'
_computing_publication_material 'Bruker SHELXTL'
_computing_structure_refinement 'SHELXL-97 (Sheldrick, 1997)'
_computing_structure_solution 'SHELXS-97 (Sheldrick, 1990)'
_diffrn_ambient_temperature 296(2)
_diffrn_measured_fraction_theta_full 0.999
_diffrn_measured_fraction_theta_max 0.999
_diffrn_measurement_device_type 'Bruker SMART CCD'
_diffrn_measurement_method 'phi and omega scans'
_diffrn_radiation_monochromator graphite
_diffrn_radiation_source 'fine-focus sealed tube'
_diffrn_radiation_type MoK\a
_diffrn_radiation_wavelength 0.71073
_diffrn_reflns_av_R_equivalents 0.0264
_diffrn_reflns_av_sigmaI/netI 0.0300
_diffrn_reflns_limit_h_max 13
_diffrn_reflns_limit_h_min -13
_diffrn_reflns_limit_k_max 12
_diffrn_reflns_limit_k_min -12
_diffrn_reflns_limit_l_max 9
_diffrn_reflns_limit_l_min -9
_diffrn_reflns_number 4913
_diffrn_reflns_theta_full 26.00
_diffrn_reflns_theta_max 26.00
_diffrn_reflns_theta_min 1.89
_exptl_absorpt_coefficient_mu 2.029
_exptl_absorpt_correction_T_max 0.6871
_exptl_absorpt_correction_T_min 0.5287
_exptl_absorpt_correction_type multi-scan
_exptl_absorpt_process_details sadabs
_exptl_crystal_colour purple
_exptl_crystal_density_diffrn 2.033
_exptl_crystal_density_method 'not measured'
_exptl_crystal_description needle
_exptl_crystal_F_000 524
_exptl_crystal_size_max 0.36
_exptl_crystal_size_mid 0.20
_exptl_crystal_size_min 0.20
_refine_diff_density_max 0.387
_refine_diff_density_min -0.494
_refine_diff_density_rms 0.152
_refine_ls_extinction_method none
_refine_ls_goodness_of_fit_ref 1.122
_refine_ls_hydrogen_treatment constr
_refine_ls_matrix_type full
_refine_ls_number_parameters 136
_refine_ls_number_reflns 1668
_refine_ls_number_restraints 0
_refine_ls_restrained_S_all 1.122
_refine_ls_R_factor_all 0.0296
_refine_ls_R_factor_gt 0.0262
_refine_ls_shift/su_max 0.010
_refine_ls_shift/su_mean 0.002
_refine_ls_structure_factor_coef Fsqd
_refine_ls_weighting_details 'calc w=1/[\s^2^(Fo^2^)+(0.0352P)^2^+0.3579P] where P=(Fo^2^+2Fc^2^)/3'
_refine_ls_weighting_scheme calc
_refine_ls_wR_factor_gt 0.0696
_refine_ls_wR_factor_ref 0.0714
_reflns_number_gt 1511
_reflns_number_total 1668
_reflns_threshold_expression >2sigma(I)
_cod_data_source_file 1267-3728.cff
_cod_data_source_block 1
_cod_depositor_comments
;
The following automatic conversions were performed:

'_symmetry_cell_setting' value 'Monoclinic' changed to 'monoclinic'
according to /home/saulius/struct/CIF-dictionaries/cif_core.dic
dictionary named 'cif_core.dic' version 2.4.1 from 2010-06-29.

Automatic conversion script
Id: cif_fix_values 1891 2012-01-12 08:04:46Z andrius 
;
_cod_original_cell_volume 849.6(12)
_cod_original_sg_symbol_H-M P2(1)/c
_cod_database_code 8103368

loop_
_symmetry_equiv_pos_as_xyz
'x, y, z'
'-x, y+1/2, -z+1/2'
'-x, -y, -z'
'x, -y-1/2, z-1/2'

loop_
_atom_site_label
_atom_site_type_symbol
_atom_site_fract_x
_atom_site_fract_y
_atom_site_fract_z
_atom_site_U_iso_or_equiv
_atom_site_adp_type
_atom_site_occupancy
_atom_site_symmetry_multiplicity
_atom_site_calc_flag
_atom_site_refinement_flags
Co1 Co 0.19637(3) 0.93123(3) 0.65030(4) 0.01603(12) Uani 1 1 d .
N1 N 0.23274(17) 1.37238(17) 0.2341(2) 0.0190(4) Uani 1 1 d .
O1 O 0.08731(15) 0.96680(16) 0.3967(2) 0.0277(4) Uani 1 1 d .
O2 O -0.04551(14) 1.09477(15) 0.2193(2) 0.0213(4) Uani 1 1 d .
O3 O 0.34170(16) 0.92942(16) 0.5139(2) 0.0263(4) Uani 1 1 d .
O4 O 0.35819(17) 0.90737(16) 0.2345(2) 0.0306(4) Uani 1 1 d .
O5 O 0.14752(17) 0.73608(15) 0.5841(2) 0.0305(4) Uani 1 1 d .
H5C H 0.1134 0.6953 0.4899 0.037 Uiso 1 1 d R
H5D H 0.2126 0.6949 0.6341 0.037 Uiso 1 1 d R
O6 O 0.33396(15) 0.86390(17) 0.8673(2) 0.0272(4) Uani 1 1 d .
H6C H 0.3424 0.8692 0.9797 0.033 Uiso 1 1 d R
H6D H 0.3420 0.7846 0.8400 0.033 Uiso 1 1 d R
C3 C 0.1441(2) 1.2845(2) 0.2433(3) 0.0195(5) Uani 1 1 d .
H3 H 0.0621 1.3126 0.2206 0.023 Uiso 1 1 calc R
C4 C 0.16837(19) 1.1540(2) 0.2848(3) 0.0168(4) Uani 1 1 d .
C5 C 0.2916(2) 1.1114(2) 0.3168(3) 0.0173(4) Uani 1 1 d .
C6 C 0.3831(2) 1.2021(2) 0.3064(3) 0.0233(5) Uani 1 1 d .
H6 H 0.4657 1.1765 0.3261 0.028 Uiso 1 1 calc R
C7 C 0.3511(2) 1.3294(2) 0.2671(3) 0.0231(5) Uani 1 1 d .
H7 H 0.4138 1.3890 0.2629 0.028 Uiso 1 1 calc R
C1 C 0.0629(2) 1.0651(2) 0.3011(3) 0.0182(5) Uani 1 1 d .
C2 C 0.33173(19) 0.9714(2) 0.3585(3) 0.0182(5) Uani 1 1 d .

loop_
_atom_site_aniso_label
_atom_site_aniso_U_11
_atom_site_aniso_U_22
_atom_site_aniso_U_33
_atom_site_aniso_U_23
_atom_site_aniso_U_13
_atom_site_aniso_U_12
Co1 0.01574(19) 0.01297(18) 0.01912(18) 0.00036(10) 0.00324(12) 0.00011(11)
N1 0.0174(9) 0.0142(9) 0.0253(10) 0.0040(7) 0.0041(7) 0.0012(7)
O1 0.0237(9) 0.0196(8) 0.0349(9) 0.0117(7) -0.0045(7) -0.0060(7)
O2 0.0129(8) 0.0236(8) 0.0263(8) 0.0069(6) 0.0018(6) -0.0006(6)
O3 0.0232(9) 0.0290(9) 0.0292(9) 0.0117(7) 0.0110(7) 0.0110(7)
O4 0.0366(11) 0.0261(9) 0.0298(9) -0.0083(7) 0.0088(8) 0.0049(7)
O5 0.0404(11) 0.0195(8) 0.0280(9) -0.0036(7) -0.0007(8) 0.0009(7)
O6 0.0320(9) 0.0240(9) 0.0239(8) 0.0025(6) 0.0026(7) 0.0041(7)
C3 0.0146(11) 0.0185(11) 0.0248(11) 0.0037(8) 0.0027(9) 0.0015(8)
C4 0.0156(11) 0.0164(10) 0.0183(10) 0.0014(8) 0.0036(8) -0.0003(8)
C5 0.0184(11) 0.0178(11) 0.0157(10) 0.0023(8) 0.0038(8) 0.0015(8)
C6 0.0146(11) 0.0242(12) 0.0303(12) 0.0068(10) 0.0032(9) 0.0042(9)
C7 0.0181(11) 0.0192(11) 0.0317(13) 0.0048(9) 0.0051(9) -0.0041(9)
C1 0.0178(11) 0.0159(10) 0.0209(11) 0.0007(8) 0.0045(9) 0.0003(8)
C2 0.0104(10) 0.0189(11) 0.0250(12) 0.0001(9) 0.0029(8) -0.0008(8)

loop_
_atom_type_symbol
_atom_type_description
_atom_type_scat_dispersion_real
_atom_type_scat_dispersion_imag
_atom_type_scat_source
C C 0.0033 0.0016 'International Tables Vol C Tables 4.2.6.8 and 6.1.1.4'
H H 0.0000 0.0000 'International Tables Vol C Tables 4.2.6.8 and 6.1.1.4'
N N 0.0061 0.0033 'International Tables Vol C Tables 4.2.6.8 and 6.1.1.4'
O O 0.0106 0.0060 'International Tables Vol C Tables 4.2.6.8 and 6.1.1.4'
Co Co 0.3494 0.9721 'International Tables Vol C Tables 4.2.6.8 and 6.1.1.4'

loop_
_geom_angle_atom_site_label_1
_geom_angle_atom_site_label_2
_geom_angle_atom_site_label_3
_geom_angle
_geom_angle_site_symmetry_1
_geom_angle_site_symmetry_3
O1 Co1 O3 83.31(9) . .
O1 Co1 O5 82.86(7) . .
O3 Co1 O5 93.12(7) . .
O1 Co1 O6 164.45(7) . .
O3 Co1 O6 83.96(9) . .
O5 Co1 O6 88.96(8) . .
O1 Co1 N1 98.60(7) . 4_586
O3 Co1 N1 92.59(7) . 4_586
O5 Co1 N1 174.23(7) . 4_586
O6 Co1 N1 90.86(8) . 4_586
O1 Co1 O2 96.29(9) . 3_576
O3 Co1 O2 172.14(7) . 3_576
O5 Co1 O2 79.05(7) . 3_576
O6 Co1 O2 95.09(9) . 3_576
N1 Co1 O2 95.22(7) 4_586 3_576
C3 N1 C7 117.22(19) . .
C3 N1 Co1 124.05(15) . 4_585
C7 N1 Co1 118.52(14) . 4_585
C1 O1 Co1 134.48(15) . .
C1 O2 Co1 119.17(15) . 3_576
C2 O3 Co1 123.76(15) . .
N1 C3 C4 123.6(2) . .
C3 C4 C5 118.2(2) . .
C3 C4 C1 119.29(19) . .
C5 C4 C1 122.4(2) . .
C6 C5 C4 118.2(2) . .
C6 C5 C2 117.67(19) . .
C4 C5 C2 124.13(19) . .
C7 C6 C5 119.7(2) . .
N1 C7 C6 123.1(2) . .
O1 C1 O2 123.4(2) . .
O1 C1 C4 118.0(2) . .
O2 C1 C4 118.62(19) . .
O4 C2 O3 124.2(2) . .
O4 C2 C5 116.4(2) . .
O3 C2 C5 119.24(19) . .

loop_
_geom_bond_atom_site_label_1
_geom_bond_atom_site_label_2
_geom_bond_distance
_geom_bond_site_symmetry_2
Co1 O1 2.087(2) .
Co1 O3 2.100(2) .
Co1 O5 2.107(2) .
Co1 O6 2.1120(19) .
Co1 N1 2.127(2) 4_586
Co1 O2 2.140(2) 3_576
N1 C3 1.344(3) .
N1 C7 1.349(3) .
N1 Co1 2.127(2) 4_585
O1 C1 1.242(3) .
O2 C1 1.262(3) .
O2 Co1 2.140(2) 3_576
O3 C2 1.251(3) .
O4 C2 1.244(3) .
C3 C4 1.389(3) .
C4 C5 1.399(3) .
C4 C1 1.506(3) .
C5 C6 1.389(3) .
C5 C2 1.516(3) .
C6 C7 1.369(3) .
